data_4133686
loop_
_publ_author_name
'Reiter, Dominik'
'Holzner, Richard'
'Porzelt, Amelie'
'Altmann, Philipp J.'
'Frisch, Philipp'
'Inoue, Shigeyoshi'

_publ_section_title
;
 Disilene-Silylene Interconversion: A Synthetically Accessible Acyclic
 Bis(silyl)silylene.
;
_journal_issue 34
_journal_name_full 'Journal of the American Chemical Society'
_journal_page_first 13536
_journal_page_last 13546
_journal_paper_doi 10.1021/jacs.9b05318
_journal_volume 141
_journal_year 2019
_chemical_absolute_configuration unk
_chemical_compound_source 'see text'
_chemical_formula_moiety 'C26 H56 N2 O2 Si3'
_chemical_formula_sum 'C26 H56 N2 O2 Si3'
_chemical_formula_weight 513.00
_space_group_IT_number 33
_space_group_name_Hall 'P 2c -2n'
_space_group_name_H-M_alt 'P n a 21'
_symmetry_cell_setting orthorhombic
_symmetry_Int_Tables_number 33
_symmetry_space_group_name_Hall 'P 2c -2n'
_symmetry_space_group_name_H-M 'P n a 21'
_atom_sites_solution_hydrogens geom
_cell_angle_alpha 90
_cell_angle_beta 90
_cell_angle_gamma 90
_cell_formula_units_Z 4
_cell_length_a 17.0644(9)
_cell_length_b 10.4534(6)
_cell_length_c 18.0274(9)
_cell_measurement_reflns_used 9988
_cell_measurement_temperature 100
_cell_measurement_theta_max 25.7450
_cell_measurement_theta_min 2.3871
_cell_volume 3215.7(3)
_computing_cell_refinement 'SAINT (Bruker, 2014)'
_computing_data_collection 'APEX III Control Software (Bruker, 2015)'
_computing_data_reduction 'SAINT (Bruker, 2014)'
_computing_molecular_graphics 'PLATON (Spek, 2011)'
_computing_publication_material 'PLATON (Spek, 2011), enCIFer (Allen, 2014)'
_computing_structure_refinement 'SHELXL2014 (Sheldrick, 2014), SHELXLE (Huebschle, 2011)'
_computing_structure_solution 'SHELXT (Sheldrick, 2015)'
_diffrn_ambient_temperature 100
_diffrn_detector ' CMOS plate '
_diffrn_detector_area_resol_mean 16
_diffrn_measured_fraction_theta_full 1.000
_diffrn_measured_fraction_theta_max 1.000
_diffrn_measurement_device ' \k-geometry diffractometer '
_diffrn_measurement_device_type ' Bruker Photon CMOS '
_diffrn_measurement_method ' phi- and omega-rotation '
_diffrn_radiation_monochromator 'Helios optic'
_diffrn_radiation_probe x-ray
_diffrn_radiation_source 'IMS microsource'
_diffrn_radiation_type MoK\a
_diffrn_radiation_wavelength 0.71073
_diffrn_reflns_av_R_equivalents 0.0660
_diffrn_reflns_av_unetI/netI 0.0223
_diffrn_reflns_limit_h_max 20
_diffrn_reflns_limit_h_min -20
_diffrn_reflns_limit_k_max 12
_diffrn_reflns_limit_k_min -12
_diffrn_reflns_limit_l_max 20
_diffrn_reflns_limit_l_min -21
_diffrn_reflns_number 90131
_diffrn_reflns_reduction_process
;
;
_diffrn_reflns_theta_full 25.01
_diffrn_reflns_theta_max 25.01
_diffrn_reflns_theta_min 2.25
_exptl_absorpt_coefficient_mu 0.170
_exptl_absorpt_correction_T_max 0.7453
_exptl_absorpt_correction_T_min 0.6369
_exptl_absorpt_correction_type multi-scan
_exptl_absorpt_process_details 'SADABS 2014/5, Bruker, 2014'
_exptl_crystal_colour 'clear plae brown'
_exptl_crystal_density_diffrn 1.060
_exptl_crystal_density_method 'Not Measured'
_exptl_crystal_description fragment
_exptl_crystal_F_000 1136
_exptl_crystal_size_max 0.527
_exptl_crystal_size_mid 0.458
_exptl_crystal_size_min 0.334
_refine_diff_density_max 0.404
_refine_diff_density_min -0.222
_refine_diff_density_rms 0.048
_refine_ls_abs_structure_details 'Flack (1983)'
_refine_ls_abs_structure_Flack 0.22(13)
_refine_ls_extinction_method none
_refine_ls_goodness_of_fit_ref 1.085
_refine_ls_hydrogen_treatment constr
_refine_ls_matrix_type full
_refine_ls_number_parameters 317
_refine_ls_number_reflns 5615
_refine_ls_number_restraints 1
_refine_ls_restrained_S_all 1.085
_refine_ls_R_factor_all 0.0376
_refine_ls_R_factor_gt 0.0352
_refine_ls_shift/su_max 0.000
_refine_ls_shift/su_mean 0.000
_refine_ls_structure_factor_coef Fsqd
_refine_ls_weighting_details 'W=1/[\S^2^(FO^2^)+(0.0388P)^2^+2.1487P] WHERE P=(FO^2^+2FC^2^)/3'
_refine_ls_weighting_scheme calc
_refine_ls_wR_factor_gt 0.0860
_refine_ls_wR_factor_ref 0.0877
_reflns_number_gt 5362
_reflns_number_total 5615
_reflns_threshold_expression I>2\s(I)
_cod_data_source_file ja9b05318_si_002.cif
_cod_data_source_block compound_17
_cod_original_cell_volume 3215.8(3)
_cod_database_code 4133686

loop_
_space_group_symop_id
_space_group_symop_operation_xyz
1 x,y,z
2 -x,-y,1/2+z
3 1/2-x,1/2+y,1/2+z
4 1/2+x,1/2-y,z

loop_
_atom_site_label
_atom_site_type_symbol
_atom_site_fract_x
_atom_site_fract_y
_atom_site_fract_z
_atom_site_U_iso_or_equiv
_atom_site_adp_type
_atom_site_occupancy
_atom_site_site_symmetry_order
_atom_site_calc_flag
_atom_site_refinement_flags_posn
_atom_site_refinement_flags_adp
Si1 Si 0.31624(5) 0.27801(10) 0.33881(5) 0.0211(2) Uani 1 1 d . .
Si2 Si 0.33507(4) 0.39496(7) 0.49410(5) 0.01381(18) Uani 1 1 d . .
Si3 Si 0.36297(4) 0.62109(8) 0.50156(5) 0.01531(19) Uani 1 1 d . .
O1 O 0.35911(12) 0.3482(2) 0.40939(13) 0.0197(5) Uani 1 1 d . .
O2 O 0.24959(12) 0.3643(2) 0.51840(12) 0.0204(5) Uani 1 1 d . .
N1 N 0.47879(15) 0.2436(3) 0.54063(17) 0.0185(6) Uani 1 1 d . .
N2 N 0.38566(15) 0.2354(3) 0.62188(15) 0.0177(6) Uani 1 1 d . .
C1 C 0.40516(18) 0.2862(3) 0.55527(17) 0.0166(7) Uani 1 1 d . .
C2 C 0.50438(19) 0.1634(3) 0.5975(2) 0.0215(7) Uani 1 1 d . .
C3 C 0.44622(19) 0.1593(3) 0.64855(19) 0.0200(7) Uani 1 1 d . .
C4 C 0.52140(18) 0.2719(3) 0.47099(19) 0.0216(7) Uani 1 1 d . .
H4 H 0.4901 0.3384 0.4443 0.026 Uiso 1 1 calc R U
C5 C 0.60260(18) 0.3285(3) 0.4829(2) 0.0289(9) Uani 1 1 d . .
H5A H 0.6400 0.2596 0.4933 0.043 Uiso 1 1 calc R U
H5B H 0.6012 0.3877 0.5250 0.043 Uiso 1 1 calc R U
H5C H 0.6189 0.3746 0.4382 0.043 Uiso 1 1 calc R U
C6 C 0.5231(2) 0.1545(4) 0.4209(2) 0.0314(8) Uani 1 1 d . .
H6A H 0.4697 0.1222 0.4141 0.047 Uiso 1 1 calc R U
H6B H 0.5556 0.0879 0.4438 0.047 Uiso 1 1 calc R U
H6C H 0.5453 0.1778 0.3726 0.047 Uiso 1 1 calc R U
C7 C 0.5813(2) 0.0943(4) 0.5990(2) 0.0344(9) Uani 1 1 d . .
H7A H 0.5790 0.0206 0.5655 0.052 Uiso 1 1 calc R U
H7B H 0.5922 0.0648 0.6496 0.052 Uiso 1 1 calc R U
H7C H 0.6231 0.1524 0.5829 0.052 Uiso 1 1 calc R U
C8 C 0.4455(2) 0.0890(4) 0.7205(2) 0.0268(8) Uani 1 1 d . .
H8A H 0.3958 0.0429 0.7257 0.040 Uiso 1 1 calc R U
H8B H 0.4511 0.1500 0.7614 0.040 Uiso 1 1 calc R U
H8C H 0.4890 0.0279 0.7216 0.040 Uiso 1 1 calc R U
C9 C 0.3080(2) 0.2534(3) 0.6580(2) 0.0235(8) Uani 1 1 d . .
H9 H 0.2815 0.3251 0.6311 0.028 Uiso 1 1 calc R U
C10 C 0.2576(2) 0.1343(4) 0.6455(2) 0.0290(8) Uani 1 1 d . .
H10A H 0.2497 0.1214 0.5922 0.044 Uiso 1 1 calc R U
H10B H 0.2067 0.1457 0.6698 0.044 Uiso 1 1 calc R U
H10C H 0.2841 0.0595 0.6665 0.044 Uiso 1 1 calc R U
C11 C 0.3130(2) 0.2935(4) 0.7387(2) 0.0345(9) Uani 1 1 d . .
H11A H 0.3569 0.3530 0.7451 0.052 Uiso 1 1 calc R U
H11B H 0.3213 0.2178 0.7697 0.052 Uiso 1 1 calc R U
H11C H 0.2641 0.3358 0.7532 0.052 Uiso 1 1 calc R U
C12 C 0.2924(2) 0.1091(4) 0.3606(3) 0.0424(11) Uani 1 1 d . .
H12A H 0.2599 0.0733 0.3209 0.064 Uiso 1 1 calc R U
H12B H 0.2637 0.1051 0.4076 0.064 Uiso 1 1 calc R U
H12C H 0.3410 0.0596 0.3648 0.064 Uiso 1 1 calc R U
C13 C 0.3877(2) 0.2873(6) 0.2612(2) 0.0481(12) Uani 1 1 d . .
H13A H 0.3674 0.2400 0.2184 0.072 Uiso 1 1 calc R U
H13B H 0.4377 0.2498 0.2769 0.072 Uiso 1 1 calc R U
H13C H 0.3958 0.3770 0.2474 0.072 Uiso 1 1 calc R U
C14 C 0.2240(2) 0.3615(4) 0.3131(2) 0.0311(9) Uani 1 1 d . .
H14A H 0.2360 0.4493 0.2979 0.047 Uiso 1 1 calc R U
H14B H 0.1886 0.3629 0.3558 0.047 Uiso 1 1 calc R U
H14C H 0.1988 0.3161 0.2719 0.047 Uiso 1 1 calc R U
C15 C 0.4221(2) 0.6589(3) 0.5913(2) 0.0223(7) Uani 1 1 d . .
C16 C 0.5086(2) 0.6209(4) 0.5800(2) 0.0275(8) Uani 1 1 d . .
H16A H 0.5115 0.5317 0.5636 0.041 Uiso 1 1 calc R U
H16B H 0.5370 0.6305 0.6269 0.041 Uiso 1 1 calc R U
H16C H 0.5323 0.6764 0.5424 0.041 Uiso 1 1 calc R U
C17 C 0.3932(2) 0.5778(4) 0.6570(2) 0.0285(8) Uani 1 1 d . .
H17A H 0.3374 0.5944 0.6654 0.043 Uiso 1 1 calc R U
H17B H 0.4230 0.6004 0.7016 0.043 Uiso 1 1 calc R U
H17C H 0.4009 0.4869 0.6458 0.043 Uiso 1 1 calc R U
C18 C 0.4202(2) 0.7997(4) 0.6163(2) 0.0317(9) Uani 1 1 d . .
H18A H 0.4395 0.8544 0.5761 0.047 Uiso 1 1 calc R U
H18B H 0.4535 0.8105 0.6601 0.047 Uiso 1 1 calc R U
H18C H 0.3662 0.8239 0.6286 0.047 Uiso 1 1 calc R U
C19 C 0.41975(19) 0.6828(3) 0.4140(2) 0.0217(7) Uani 1 1 d . .
C20 C 0.4889(2) 0.5957(4) 0.3930(2) 0.0251(8) Uani 1 1 d . .
H20A H 0.4690 0.5117 0.3779 0.038 Uiso 1 1 calc R U
H20B H 0.5236 0.5857 0.4359 0.038 Uiso 1 1 calc R U
H20C H 0.5180 0.6341 0.3519 0.038 Uiso 1 1 calc R U
C21 C 0.3664(2) 0.6870(4) 0.3460(2) 0.0302(8) Uani 1 1 d . .
H21A H 0.3973 0.7097 0.3022 0.045 Uiso 1 1 calc R U
H21B H 0.3253 0.7512 0.3537 0.045 Uiso 1 1 calc R U
H21C H 0.3423 0.6029 0.3387 0.045 Uiso 1 1 calc R U
C22 C 0.4530(2) 0.8193(3) 0.4257(2) 0.0291(8) Uani 1 1 d . .
H22A H 0.4764 0.8499 0.3793 0.044 Uiso 1 1 calc R U
H22B H 0.4931 0.8173 0.4646 0.044 Uiso 1 1 calc R U
H22C H 0.4106 0.8770 0.4405 0.044 Uiso 1 1 calc R U
C23 C 0.25873(17) 0.6993(3) 0.5065(2) 0.0228(7) Uani 1 1 d . .
C24 C 0.2224(2) 0.6736(4) 0.5829(2) 0.0289(8) Uani 1 1 d . .
H24A H 0.1674 0.7007 0.5828 0.043 Uiso 1 1 calc R U
H24B H 0.2512 0.7217 0.6208 0.043 Uiso 1 1 calc R U
H24C H 0.2254 0.5819 0.5940 0.043 Uiso 1 1 calc R U
C25 C 0.2589(2) 0.8448(3) 0.4942(3) 0.0359(9) Uani 1 1 d . .
H25A H 0.2754 0.8636 0.4433 0.054 Uiso 1 1 calc R U
H25B H 0.2954 0.8850 0.5291 0.054 Uiso 1 1 calc R U
H25C H 0.2060 0.8786 0.5025 0.054 Uiso 1 1 calc R U
C26 C 0.20296(19) 0.6383(4) 0.4496(2) 0.0276(8) Uani 1 1 d . .
H26A H 0.2243 0.6497 0.3996 0.041 Uiso 1 1 calc R U
H26B H 0.1515 0.6794 0.4528 0.041 Uiso 1 1 calc R U
H26C H 0.1976 0.5467 0.4602 0.041 Uiso 1 1 calc R U

loop_
_atom_site_aniso_label
_atom_site_aniso_U_11
_atom_site_aniso_U_22
_atom_site_aniso_U_33
_atom_site_aniso_U_23
_atom_site_aniso_U_13
_atom_site_aniso_U_12
Si1 0.0160(4) 0.0287(5) 0.0187(5) -0.0018(4) 0.0002(4) -0.0033(4)
Si2 0.0058(4) 0.0173(4) 0.0184(4) 0.0014(4) -0.0004(4) -0.0005(3)
Si3 0.0079(4) 0.0161(4) 0.0219(4) 0.0004(4) 0.0006(4) -0.0008(3)
O1 0.0125(10) 0.0250(12) 0.0216(13) -0.0011(10) -0.0010(9) -0.0013(9)
O2 0.0076(10) 0.0235(11) 0.0301(15) 0.0017(9) 0.0012(8) -0.0020(9)
N1 0.0098(12) 0.0212(14) 0.0246(14) 0.0009(12) -0.0012(11) 0.0005(10)
N2 0.0135(13) 0.0199(14) 0.0197(14) -0.0005(11) 0.0004(11) -0.0004(11)
C1 0.0116(15) 0.0192(16) 0.0188(17) -0.0015(13) -0.0006(12) -0.0023(13)
C2 0.0130(15) 0.0210(17) 0.031(2) 0.0069(14) -0.0032(14) 0.0010(13)
C3 0.0160(16) 0.0202(16) 0.0237(18) 0.0013(13) -0.0057(13) -0.0003(13)
C4 0.0099(15) 0.0243(17) 0.0305(19) 0.0069(14) 0.0035(13) 0.0026(13)
C5 0.0111(15) 0.0305(18) 0.045(2) 0.0057(17) 0.0065(14) 0.0010(14)
C6 0.0204(18) 0.039(2) 0.035(2) 0.0013(17) 0.0075(16) 0.0000(16)
C7 0.0150(17) 0.038(2) 0.051(3) 0.0181(19) 0.0006(17) 0.0073(15)
C8 0.0265(19) 0.030(2) 0.0241(19) 0.0032(15) -0.0055(14) 0.0011(15)
C9 0.0207(19) 0.0292(19) 0.0205(18) 0.0046(15) 0.0081(14) 0.0050(14)
C10 0.0173(17) 0.036(2) 0.034(2) 0.0092(16) 0.0031(15) -0.0016(15)
C11 0.038(2) 0.040(2) 0.026(2) 0.0029(17) 0.0119(17) 0.0018(18)
C12 0.027(2) 0.029(2) 0.071(3) -0.005(2) -0.010(2) 0.0002(17)
C13 0.030(2) 0.093(4) 0.021(2) -0.010(2) 0.0062(17) -0.009(2)
C14 0.0245(19) 0.036(2) 0.033(2) 0.0032(16) -0.0110(16) -0.0034(16)
C15 0.0178(16) 0.0212(17) 0.0279(19) -0.0059(15) -0.0015(15) -0.0026(13)
C16 0.0179(18) 0.033(2) 0.031(2) -0.0040(16) -0.0084(15) -0.0024(15)
C17 0.031(2) 0.029(2) 0.0249(19) -0.0026(15) -0.0041(15) -0.0010(16)
C18 0.030(2) 0.0276(19) 0.037(2) -0.0082(17) 0.0001(16) -0.0079(16)
C19 0.0165(15) 0.0186(17) 0.0298(19) 0.0065(15) 0.0041(14) -0.0013(13)
C20 0.0166(16) 0.0288(19) 0.030(2) 0.0026(15) 0.0074(14) -0.0042(14)
C21 0.0280(19) 0.033(2) 0.029(2) 0.0088(17) 0.0029(16) -0.0038(15)
C22 0.0216(17) 0.0253(19) 0.040(2) 0.0044(17) 0.0073(16) -0.0051(15)
C23 0.0109(14) 0.0200(16) 0.037(2) 0.0012(16) 0.0006(15) 0.0043(12)
C24 0.0179(17) 0.0251(19) 0.044(2) -0.0037(16) 0.0080(16) 0.0042(14)
C25 0.0197(17) 0.0234(18) 0.065(3) 0.005(2) 0.005(2) 0.0055(13)
C26 0.0119(16) 0.032(2) 0.039(2) 0.0094(17) -0.0016(15) 0.0040(14)

loop_
_atom_type_symbol
_atom_type_description
_atom_type_scat_dispersion_real
_atom_type_scat_dispersion_imag
_atom_type_scat_source
C C 0.0033 0.0016 ' International Tables Vol C Tables 4.2.6.8 and 6.1.1.4'
H H 0.0000 0.0000 ' International Tables Vol C Tables 4.2.6.8 and 6.1.1.4'
N N 0.0061 0.0033 ' International Tables Vol C Tables 4.2.6.8 and 6.1.1.4'
O O 0.0106 0.0060 ' International Tables Vol C Tables 4.2.6.8 and 6.1.1.4'
Si Si 0.0817 0.0704 ' International Tables Vol C Tables 4.2.6.8 and 6.1.1.4'

loop_
_geom_angle_atom_site_label_1
_geom_angle_atom_site_label_2
_geom_angle_atom_site_label_3
_geom_angle
O1 Si1 C12 111.06(18)
O1 Si1 C14 111.19(16)
C12 Si1 C14 108.29(18)
O1 Si1 C13 105.52(16)
C12 Si1 C13 110.7(2)
C14 Si1 C13 110.1(2)
O2 Si2 O1 115.54(12)
O2 Si2 C1 106.90(13)
O1 Si2 C1 101.19(12)
O2 Si2 Si3 111.74(9)
O1 Si2 Si3 106.96(9)
C1 Si2 Si3 114.26(10)
C15 Si3 C23 110.36(16)
C15 Si3 C19 110.23(14)
C23 Si3 C19 110.36(16)
C15 Si3 Si2 110.32(11)
C23 Si3 Si2 103.41(10)
C19 Si3 Si2 111.99(11)
Si1 O1 Si2 137.49(14)
C1 N1 C2 110.1(3)
C1 N1 C4 123.6(3)
C2 N1 C4 126.1(3)
C1 N2 C3 110.4(3)
C1 N2 C9 123.9(3)
C3 N2 C9 125.6(3)
N2 C1 N1 105.7(3)
N2 C1 Si2 124.7(2)
N1 C1 Si2 129.6(2)
C3 C2 N1 106.8(3)
C3 C2 C7 128.0(3)
N1 C2 C7 125.2(3)
C2 C3 N2 107.0(3)
C2 C3 C8 127.8(3)
N2 C3 C8 125.2(3)
N1 C4 C5 113.9(3)
N1 C4 C6 110.5(3)
C5 C4 C6 112.3(3)
N1 C4 H4 106.5
C5 C4 H4 106.5
C6 C4 H4 106.5
C4 C5 H5A 109.5
C4 C5 H5B 109.5
H5A C5 H5B 109.5
C4 C5 H5C 109.5
H5A C5 H5C 109.5
H5B C5 H5C 109.5
C4 C6 H6A 109.5
C4 C6 H6B 109.5
H6A C6 H6B 109.5
C4 C6 H6C 109.5
H6A C6 H6C 109.5
H6B C6 H6C 109.5
C2 C7 H7A 109.5
C2 C7 H7B 109.5
H7A C7 H7B 109.5
C2 C7 H7C 109.5
H7A C7 H7C 109.5
H7B C7 H7C 109.5
C3 C8 H8A 109.5
C3 C8 H8B 109.5
H8A C8 H8B 109.5
C3 C8 H8C 109.5
H8A C8 H8C 109.5
H8B C8 H8C 109.5
N2 C9 C11 113.8(3)
N2 C9 C10 109.4(3)
C11 C9 C10 113.5(3)
N2 C9 H9 106.5
C11 C9 H9 106.5
C10 C9 H9 106.5
C9 C10 H10A 109.5
C9 C10 H10B 109.5
H10A C10 H10B 109.5
C9 C10 H10C 109.5
H10A C10 H10C 109.5
H10B C10 H10C 109.5
C9 C11 H11A 109.5
C9 C11 H11B 109.5
H11A C11 H11B 109.5
C9 C11 H11C 109.5
H11A C11 H11C 109.5
H11B C11 H11C 109.5
Si1 C12 H12A 109.5
Si1 C12 H12B 109.5
H12A C12 H12B 109.5
Si1 C12 H12C 109.5
H12A C12 H12C 109.5
H12B C12 H12C 109.5
Si1 C13 H13A 109.5
Si1 C13 H13B 109.5
H13A C13 H13B 109.5
Si1 C13 H13C 109.5
H13A C13 H13C 109.5
H13B C13 H13C 109.5
Si1 C14 H14A 109.5
Si1 C14 H14B 109.5
H14A C14 H14B 109.5
Si1 C14 H14C 109.5
H14A C14 H14C 109.5
H14B C14 H14C 109.5
C17 C15 C18 107.1(3)
C17 C15 C16 105.4(3)
C18 C15 C16 107.8(3)
C17 C15 Si3 111.2(2)
C18 C15 Si3 115.2(3)
C16 C15 Si3 109.5(2)
C15 C16 H16A 109.5
C15 C16 H16B 109.5
H16A C16 H16B 109.5
C15 C16 H16C 109.5
H16A C16 H16C 109.5
H16B C16 H16C 109.5
C15 C17 H17A 109.5
C15 C17 H17B 109.5
H17A C17 H17B 109.5
C15 C17 H17C 109.5
H17A C17 H17C 109.5
H17B C17 H17C 109.5
C15 C18 H18A 109.5
C15 C18 H18B 109.5
H18A C18 H18B 109.5
C15 C18 H18C 109.5
H18A C18 H18C 109.5
H18B C18 H18C 109.5
C21 C19 C20 106.1(3)
C21 C19 C22 107.5(3)
C20 C19 C22 107.3(3)
C21 C19 Si3 111.1(2)
C20 C19 Si3 112.5(2)
C22 C19 Si3 112.0(3)
C19 C20 H20A 109.5
C19 C20 H20B 109.5
H20A C20 H20B 109.5
C19 C20 H20C 109.5
H20A C20 H20C 109.5
H20B C20 H20C 109.5
C19 C21 H21A 109.5
C19 C21 H21B 109.5
H21A C21 H21B 109.5
C19 C21 H21C 109.5
H21A C21 H21C 109.5
H21B C21 H21C 109.5
C19 C22 H22A 109.5
C19 C22 H22B 109.5
H22A C22 H22B 109.5
C19 C22 H22C 109.5
H22A C22 H22C 109.5
H22B C22 H22C 109.5
C24 C23 C26 106.0(3)
C24 C23 C25 107.7(3)
C26 C23 C25 108.4(3)
C24 C23 Si3 109.5(2)
C26 C23 Si3 111.0(2)
C25 C23 Si3 113.9(2)
C23 C24 H24A 109.5
C23 C24 H24B 109.5
H24A C24 H24B 109.5
C23 C24 H24C 109.5
H24A C24 H24C 109.5
H24B C24 H24C 109.5
C23 C25 H25A 109.5
C23 C25 H25B 109.5
H25A C25 H25B 109.5
C23 C25 H25C 109.5
H25A C25 H25C 109.5
H25B C25 H25C 109.5
C23 C26 H26A 109.5
C23 C26 H26B 109.5
H26A C26 H26B 109.5
C23 C26 H26C 109.5
H26A C26 H26C 109.5
H26B C26 H26C 109.5

loop_
_geom_bond_atom_site_label_1
_geom_bond_atom_site_label_2
_geom_bond_distance
Si1 O1 1.641(2)
Si1 C12 1.854(4)
Si1 C14 1.859(4)
Si1 C13 1.859(4)
Si2 O2 1.556(2)
Si2 O1 1.655(3)
Si2 C1 1.984(3)
Si2 Si3 2.4151(11)
Si3 C15 1.947(4)
Si3 C23 1.960(3)
Si3 C19 1.961(4)
N1 C1 1.359(4)
N1 C2 1.395(4)
N1 C4 1.481(4)
N2 C1 1.355(4)
N2 C3 1.390(4)
N2 C9 1.490(4)
C2 C3 1.354(5)
C2 C7 1.499(5)
C3 C8 1.490(5)
C4 C5 1.522(5)
C4 C6 1.524(5)
C4 H4 1.0000
C5 H5A 0.9800
C5 H5B 0.9800
C5 H5C 0.9800
C6 H6A 0.9800
C6 H6B 0.9800
C6 H6C 0.9800
C7 H7A 0.9800
C7 H7B 0.9800
C7 H7C 0.9800
C8 H8A 0.9800
C8 H8B 0.9800
C8 H8C 0.9800
C9 C11 1.515(5)
C9 C10 1.530(5)
C9 H9 1.0000
C10 H10A 0.9800
C10 H10B 0.9800
C10 H10C 0.9800
C11 H11A 0.9800
C11 H11B 0.9800
C11 H11C 0.9800
C12 H12A 0.9800
C12 H12B 0.9800
C12 H12C 0.9800
C13 H13A 0.9800
C13 H13B 0.9800
C13 H13C 0.9800
C14 H14A 0.9800
C14 H14B 0.9800
C14 H14C 0.9800
C15 C17 1.538(5)
C15 C18 1.540(5)
C15 C16 1.542(5)
C16 H16A 0.9800
C16 H16B 0.9800
C16 H16C 0.9800
C17 H17A 0.9800
C17 H17B 0.9800
C17 H17C 0.9800
C18 H18A 0.9800
C18 H18B 0.9800
C18 H18C 0.9800
C19 C21 1.527(5)
C19 C20 1.537(5)
C19 C22 1.550(5)
C20 H20A 0.9800
C20 H20B 0.9800
C20 H20C 0.9800
C21 H21A 0.9800
C21 H21B 0.9800
C21 H21C 0.9800
C22 H22A 0.9800
C22 H22B 0.9800
C22 H22C 0.9800
C23 C24 1.534(5)
C23 C26 1.537(5)
C23 C25 1.538(5)
C24 H24A 0.9800
C24 H24B 0.9800
C24 H24C 0.9800
C25 H25A 0.9800
C25 H25B 0.9800
C25 H25C 0.9800
C26 H26A 0.9800
C26 H26B 0.9800
C26 H26C 0.9800

loop_
_geom_torsion_atom_site_label_1
_geom_torsion_atom_site_label_2
_geom_torsion_atom_site_label_3
_geom_torsion_atom_site_label_4
_geom_torsion
C12 Si1 O1 Si2 -68.3(3)
C14 Si1 O1 Si2 52.4(3)
C13 Si1 O1 Si2 171.7(3)
O2 Si2 O1 Si1 1.9(3)
C1 Si2 O1 Si1 117.0(2)
Si3 Si2 O1 Si1 -123.2(2)
C3 N2 C1 N1 -1.0(3)
C9 N2 C1 N1 -177.5(3)
C3 N2 C1 Si2 177.2(2)
C9 N2 C1 Si2 0.7(4)
C2 N1 C1 N2 1.5(4)
C4 N1 C1 N2 177.0(3)
C2 N1 C1 Si2 -176.6(2)
C4 N1 C1 Si2 -1.0(5)
C1 N1 C2 C3 -1.4(4)
C4 N1 C2 C3 -176.8(3)
C1 N1 C2 C7 177.3(3)
C4 N1 C2 C7 1.9(5)
N1 C2 C3 N2 0.7(4)
C7 C2 C3 N2 -178.0(4)
N1 C2 C3 C8 -178.6(3)
C7 C2 C3 C8 2.7(6)
C1 N2 C3 C2 0.2(4)
C9 N2 C3 C2 176.6(3)
C1 N2 C3 C8 179.6(3)
C9 N2 C3 C8 -4.0(5)
C1 N1 C4 C5 127.4(3)
C2 N1 C4 C5 -57.7(4)
C1 N1 C4 C6 -105.1(3)
C2 N1 C4 C6 69.8(4)
C1 N2 C9 C11 -131.4(3)
C3 N2 C9 C11 52.6(4)
C1 N2 C9 C10 100.4(4)
C3 N2 C9 C10 -75.6(4)
